data_7010287
loop_
_publ_author_name
'Ainscough, Eric W.'
'Brodie, Andrew M.'
'Burrell, Anthony K.'
'Freeman, Graham H.'
'Jameson, Geoffrey B.'
'Bowmaker, Graham A.'
'Hanna, John V.'
'Healy, Peter C.'

_publ_section_title
;
 Structural and spectroscopic studies on three- and two-co-ordinate
 copper(I) halide tribenzylphosphine complexes
;
_journal_issue 2
_journal_name_full 'Journal of the Chemical Society, Dalton Transactions'
_journal_page_first 144
_journal_paper_doi 10.1039/b007698h
_journal_year 2001
_chemical_formula_moiety 'C42 H42 Cl Cu P2'
_chemical_formula_sum 'C42 H42 Cl Cu P2'
_chemical_formula_weight 707.69
_chemical_name_systematic
; 
 ? 
;
_space_group_IT_number 15
_symmetry_cell_setting monoclinic
_symmetry_space_group_name_Hall '-C 2yc'
_symmetry_space_group_name_H-M 'C 1 2/c 1'
_atom_sites_solution_hydrogens geom
_atom_sites_solution_primary direct
_atom_sites_solution_secondary difmap
_audit_creation_method SHELXL-97
_cell_angle_alpha 90.00
_cell_angle_beta 109.5710(10)
_cell_angle_gamma 90.00
_cell_formula_units_Z 8
_cell_length_a 25.4813(3)
_cell_length_b 12.21130(10)
_cell_length_c 25.1532(3)
_cell_measurement_reflns_used 6837
_cell_measurement_temperature 291(2)
_cell_measurement_theta_max 27.44
_cell_measurement_theta_min 1.72
_cell_volume 7374.50(14)
_computing_cell_refinement 'Bruker SMART'
_computing_data_collection 'Bruker SMART'
_computing_data_reduction 'Bruker SHELXTL'
_computing_molecular_graphics 'XPMA (Zsolnai, 1994)'
_computing_publication_material 'SHELXL-97 (Sheldrick, 1997)'
_computing_structure_refinement 'SHELXL-97 (Sheldrick, 1997)'
_computing_structure_solution 'SHELXS-97 (Sheldrick, 1990)'
_diffrn_ambient_temperature 291(2)
_diffrn_measured_fraction_theta_full 0.000
_diffrn_measured_fraction_theta_max 0.945
_diffrn_measurement_device_type 'Siemens SMART CCD area-detector'
_diffrn_measurement_method '\w scans'
_diffrn_radiation_monochromator graphite
_diffrn_radiation_source 'fine-focus sealed tube'
_diffrn_radiation_type MoK\a
_diffrn_radiation_wavelength 0.71073
_diffrn_reflns_av_R_equivalents 0.0153
_diffrn_reflns_av_sigmaI/netI 0.0191
_diffrn_reflns_limit_h_max 28
_diffrn_reflns_limit_h_min -32
_diffrn_reflns_limit_k_max 15
_diffrn_reflns_limit_k_min -15
_diffrn_reflns_limit_l_max 29
_diffrn_reflns_limit_l_min -31
_diffrn_reflns_number 21077
_diffrn_reflns_theta_full 0.50
_diffrn_reflns_theta_max 27.44
_diffrn_reflns_theta_min 1.72
_exptl_absorpt_coefficient_mu 0.780
_exptl_absorpt_correction_T_max 0.7354
_exptl_absorpt_correction_T_min 0.5924
_exptl_absorpt_correction_type multi-scan
_exptl_absorpt_process_details '(Blessing, 1995)'
_exptl_crystal_colour colorless
_exptl_crystal_density_diffrn 1.275
_exptl_crystal_density_method 'not measured'
_exptl_crystal_description plate
_exptl_crystal_F_000 2960
_exptl_crystal_size_max 0.75
_exptl_crystal_size_mid 0.44
_exptl_crystal_size_min 0.42
_refine_diff_density_max 0.289
_refine_diff_density_min -0.315
_refine_diff_density_rms 0.040
_refine_ls_extinction_method none
_refine_ls_goodness_of_fit_ref 1.022
_refine_ls_hydrogen_treatment mixed
_refine_ls_matrix_type full
_refine_ls_number_parameters 415
_refine_ls_number_reflns 7955
_refine_ls_number_restraints 0
_refine_ls_restrained_S_all 1.022
_refine_ls_R_factor_all 0.0406
_refine_ls_R_factor_gt 0.0324
_refine_ls_shift/su_max 0.001
_refine_ls_shift/su_mean 0.000
_refine_ls_structure_factor_coef Fsqd
_refine_ls_weighting_details 'calc w=1/[\s^2^(Fo^2^)+(0.0431P)^2^+5.4436P] where P=(Fo^2^+2Fc^2^)/3'
_refine_ls_weighting_scheme calc
_refine_ls_wR_factor_gt 0.0829
_refine_ls_wR_factor_ref 0.0895
_reflns_number_gt 6837
_reflns_number_total 7955
_reflns_threshold_expression >2sigma(I)
_cod_data_source_file b007698h.txt
_cod_data_source_block cup2cl
_cod_depositor_comments
;
The following automatic conversions were performed:

'_symmetry_cell_setting' tag value 'monolcinic' was replaced with
'monoclinic' value as specified in the replacement file
'/home/robertas/cod-tools/perl-scripts/inputs/replacement_values.lst'.

Automatic conversion script
Id: cif_fix_values 3143 2015-03-26 13:38:13Z robertas 
;
_cod_original_cell_volume 7374.49(14)
_cod_original_sg_symbol_H-M C2/c
_cod_database_code 7010287

loop_
_symmetry_equiv_pos_as_xyz
'x, y, z'
'-x, y, -z+1/2'
'x+1/2, y+1/2, z'
'-x+1/2, y+1/2, -z+1/2'
'-x, -y, -z'
'x, -y, z-1/2'
'-x+1/2, -y+1/2, -z'
'x+1/2, -y+1/2, z-1/2'

loop_
_atom_site_label
_atom_site_type_symbol
_atom_site_fract_x
_atom_site_fract_y
_atom_site_fract_z
_atom_site_U_iso_or_equiv
_atom_site_adp_type
_atom_site_occupancy
_atom_site_symmetry_multiplicity
_atom_site_calc_flag
_atom_site_refinement_flags
_atom_site_disorder_assembly
_atom_site_disorder_group
Cu Cu 0.176428(9) 0.335121(17) 0.130783(9) 0.04177(7) Uani 1 1 d . . .
Cl Cl 0.19735(3) 0.15978(5) 0.15718(3) 0.07698(19) Uani 1 1 d . . .
P1 P 0.124265(18) 0.32768(3) 0.039341(18) 0.03693(10) Uani 1 1 d . . .
P2 P 0.216076(17) 0.46562(4) 0.193188(18) 0.03769(10) Uani 1 1 d . . .
C11 C 0.08057(8) 0.20372(15) 0.02039(8) 0.0468(4) Uani 1 1 d . . .
H11A H 0.0557 0.2120 -0.0182 0.056 Uiso 1 1 calc R . .
H11G H 0.1047 0.1420 0.0210 0.056 Uiso 1 1 calc R . .
C111 C 0.04559(7) 0.17493(15) 0.05667(8) 0.0448(4) Uani 1 1 d . . .
C112 C 0.01879(10) 0.24980(19) 0.07953(11) 0.0694(6) Uani 1 1 d . . .
H11B H 0.0222 0.3241 0.0732 0.083 Uiso 1 1 calc R . .
C113 C -0.01327(11) 0.2171(2) 0.11194(13) 0.0786(7) Uani 1 1 d . . .
H11C H -0.0308 0.2695 0.1270 0.094 Uiso 1 1 calc R . .
C114 C -0.01919(11) 0.1090(2) 0.12171(12) 0.0787(7) Uani 1 1 d . . .
H11D H -0.0408 0.0871 0.1431 0.094 Uiso 1 1 calc R . .
C115 C 0.00702(17) 0.0335(2) 0.09974(18) 0.1170(14) Uani 1 1 d . . .
H11E H 0.0035 -0.0405 0.1064 0.140 Uiso 1 1 calc R . .
C116 C 0.03901(14) 0.0662(2) 0.06743(15) 0.0948(10) Uani 1 1 d . . .
H11F H 0.0565 0.0132 0.0527 0.114 Uiso 1 1 calc R . .
C12 C 0.07917(8) 0.44447(15) 0.00457(8) 0.0488(4) Uani 1 1 d . . .
H12A H 0.0511 0.4539 0.0225 0.059 Uiso 1 1 calc R . .
H12G H 0.1019 0.5101 0.0121 0.059 Uiso 1 1 calc R . .
C121 C 0.04976(8) 0.43701(16) -0.05825(8) 0.0483(4) Uani 1 1 d . . .
C122 C 0.00076(8) 0.3778(2) -0.08085(9) 0.0634(6) Uani 1 1 d . . .
H12B H -0.0150 0.3440 -0.0567 0.076 Uiso 1 1 calc R . .
C123 C -0.02516(9) 0.3679(3) -0.13889(10) 0.0775(7) Uani 1 1 d . . .
H12C H -0.0574 0.3262 -0.1532 0.093 Uiso 1 1 calc R . .
C124 C -0.00310(10) 0.4200(3) -0.17520(10) 0.0780(7) Uani 1 1 d . . .
H12D H -0.0205 0.4140 -0.2140 0.094 Uiso 1 1 calc R . .
C125 C 0.04486(11) 0.4810(2) -0.15383(10) 0.0712(6) Uani 1 1 d . . .
H12E H 0.0595 0.5170 -0.1783 0.085 Uiso 1 1 calc R . .
C126 C 0.07141(9) 0.48876(18) -0.09596(9) 0.0575(5) Uani 1 1 d . . .
H12F H 0.1041 0.5291 -0.0820 0.069 Uiso 1 1 calc R . .
C13 C 0.16902(7) 0.30295(15) -0.00402(8) 0.0441(4) Uani 1 1 d . . .
H13A H 0.1819 0.2277 0.0016 0.053 Uiso 1 1 calc R . .
H13B H 0.1465 0.3110 -0.0434 0.053 Uiso 1 1 calc R . .
C131 C 0.21919(7) 0.37727(15) 0.00813(7) 0.0420(4) Uani 1 1 d . . .
C132 C 0.22734(9) 0.44281(18) -0.03397(9) 0.0555(5) Uani 1 1 d . . .
H13C H 0.2006 0.4436 -0.0698 0.067 Uiso 1 1 calc R . .
C133 C 0.27495(10) 0.5068(2) -0.02290(10) 0.0660(6) Uani 1 1 d . . .
H13D H 0.2799 0.5496 -0.0515 0.079 Uiso 1 1 calc R . .
C134 C 0.31483(9) 0.50742(19) 0.02989(10) 0.0610(5) Uani 1 1 d . . .
H13E H 0.3464 0.5511 0.0372 0.073 Uiso 1 1 calc R . .
C135 C 0.30764(8) 0.44243(17) 0.07219(9) 0.0514(4) Uani 1 1 d . . .
H13F H 0.3344 0.4425 0.1080 0.062 Uiso 1 1 calc R . .
C136 C 0.26052(7) 0.37737(16) 0.06105(8) 0.0451(4) Uani 1 1 d . . .
H13G H 0.2565 0.3330 0.0895 0.054 Uiso 1 1 calc R . .
C21 C 0.27767(7) 0.41915(16) 0.25200(7) 0.0454(4) Uani 1 1 d . . .
H21A H 0.2875 0.4755 0.2809 0.054 Uiso 1 1 calc R . .
H21B H 0.2676 0.3540 0.2685 0.054 Uiso 1 1 calc R . .
C211 C 0.32834(7) 0.39369(15) 0.23571(8) 0.0452(4) Uani 1 1 d . . .
C212 C 0.37350(8) 0.4647(2) 0.25080(11) 0.0648(6) Uani 1 1 d . . .
H21C H 0.3721 0.5289 0.2701 0.078 Uiso 1 1 calc R . .
C213 C 0.42075(9) 0.4406(3) 0.23725(13) 0.0805(7) Uani 1 1 d . . .
H21D H 0.4505 0.4893 0.2472 0.097 Uiso 1 1 calc R . .
C214 C 0.42402(10) 0.3454(2) 0.20927(12) 0.0773(7) Uani 1 1 d . . .
H21E H 0.4560 0.3294 0.2007 0.093 Uiso 1 1 calc R . .
C215 C 0.37952(9) 0.2737(2) 0.19406(10) 0.0658(6) Uani 1 1 d . . .
H21F H 0.3815 0.2093 0.1751 0.079 Uiso 1 1 calc R . .
C216 C 0.33176(8) 0.29766(16) 0.20697(8) 0.0506(4) Uani 1 1 d . . .
H21G H 0.3019 0.2492 0.1964 0.061 Uiso 1 1 calc R . .
C22 C 0.17121(8) 0.51458(15) 0.23285(8) 0.0471(4) Uani 1 1 d . . .
H22A H 0.1907 0.5713 0.2590 0.057 Uiso 1 1 calc R . .
H22B H 0.1377 0.5467 0.2067 0.057 Uiso 1 1 calc R . .
C221 C 0.15536(7) 0.42377(16) 0.26509(8) 0.0468(4) Uani 1 1 d . . .
C222 C 0.18465(9) 0.4087(2) 0.32229(9) 0.0599(5) Uani 1 1 d . . .
H22C H 0.2132 0.4568 0.3408 0.072 Uiso 1 1 calc R . .
C223 C 0.17188(12) 0.3233(2) 0.35180(12) 0.0762(7) Uani 1 1 d . . .
H22D H 0.1919 0.3141 0.3899 0.091 Uiso 1 1 calc R . .
C224 C 0.12976(13) 0.2520(2) 0.32496(15) 0.0871(9) Uani 1 1 d . . .
H22E H 0.1214 0.1942 0.3448 0.104 Uiso 1 1 calc R . .
C225 C 0.09974(12) 0.2659(2) 0.26837(15) 0.0854(8) Uani 1 1 d . . .
H22F H 0.0709 0.2180 0.2504 0.102 Uiso 1 1 calc R . .
C226 C 0.11252(10) 0.35125(19) 0.23833(11) 0.0641(6) Uani 1 1 d . . .
H22G H 0.0924 0.3600 0.2002 0.077 Uiso 1 1 calc R . .
C23 C 0.24187(7) 0.59442(15) 0.17201(8) 0.0466(4) Uani 1 1 d . . .
H23A H 0.2559 0.6409 0.2050 0.056 Uiso 1 1 calc R . .
H23B H 0.2730 0.5770 0.1595 0.056 Uiso 1 1 calc R . .
C231 C 0.19979(7) 0.65874(13) 0.12604(8) 0.0427(4) Uani 1 1 d . . .
C232 C 0.16274(8) 0.73026(16) 0.13867(9) 0.0529(4) Uani 1 1 d . . .
H23C H 0.1634 0.7365 0.1757 0.063 Uiso 1 1 calc R . .
C233 C 0.12510(9) 0.7920(2) 0.09688(11) 0.0671(6) Uani 1 1 d . . .
H23D H 0.1011 0.8397 0.1063 0.081 Uiso 1 1 calc R . .
C234 C 0.12279(10) 0.7835(2) 0.04172(11) 0.0687(6) Uani 1 1 d . . .
H23E H 0.0972 0.8245 0.0137 0.082 Uiso 1 1 calc R . .
C235 C 0.15889(12) 0.7135(2) 0.02834(10) 0.0703(6) Uani 1 1 d . . .
H23F H 0.1577 0.7075 -0.0089 0.084 Uiso 1 1 calc R . .
C236 C 0.19717(10) 0.65160(16) 0.07011(9) 0.0579(5) Uani 1 1 d . . .
H23G H 0.2213 0.6048 0.0604 0.069 Uiso 1 1 calc R . .

loop_
_atom_site_aniso_label
_atom_site_aniso_U_11
_atom_site_aniso_U_22
_atom_site_aniso_U_33
_atom_site_aniso_U_23
_atom_site_aniso_U_13
_atom_site_aniso_U_12
Cu 0.04563(13) 0.04253(12) 0.03782(12) -0.00121(8) 0.01485(9) -0.00050(9)
Cl 0.0742(4) 0.0480(3) 0.0899(4) 0.0203(3) 0.0026(3) -0.0004(3)
P1 0.0386(2) 0.0370(2) 0.0368(2) -0.00084(16) 0.01482(17) 0.00312(16)
P2 0.0371(2) 0.0380(2) 0.0383(2) -0.00053(16) 0.01299(17) 0.00249(16)
C11 0.0490(10) 0.0429(9) 0.0496(10) -0.0077(8) 0.0179(8) -0.0036(8)
C111 0.0377(8) 0.0458(10) 0.0481(10) 0.0008(8) 0.0105(7) -0.0005(7)
C112 0.0827(16) 0.0503(12) 0.0941(17) 0.0030(11) 0.0548(14) 0.0016(11)
C113 0.0841(17) 0.0736(16) 0.0993(19) 0.0022(14) 0.0589(16) 0.0059(13)
C114 0.0738(15) 0.0853(18) 0.0911(18) 0.0194(15) 0.0463(14) -0.0032(13)
C115 0.158(3) 0.0586(16) 0.183(4) 0.026(2) 0.123(3) 0.0043(18)
C116 0.128(2) 0.0490(13) 0.145(3) 0.0164(15) 0.095(2) 0.0137(15)
C12 0.0551(10) 0.0436(9) 0.0507(10) 0.0041(8) 0.0216(9) 0.0109(8)
C121 0.0454(9) 0.0528(10) 0.0489(10) 0.0116(8) 0.0186(8) 0.0154(8)
C122 0.0415(10) 0.0938(17) 0.0561(12) 0.0206(12) 0.0180(9) 0.0060(10)
C123 0.0447(11) 0.118(2) 0.0620(14) 0.0147(14) 0.0077(10) -0.0016(13)
C124 0.0629(14) 0.117(2) 0.0505(12) 0.0185(13) 0.0140(11) 0.0155(14)
C125 0.0744(15) 0.0887(17) 0.0582(13) 0.0250(12) 0.0325(12) 0.0127(13)
C126 0.0563(11) 0.0564(12) 0.0626(12) 0.0135(10) 0.0235(10) 0.0055(9)
C13 0.0450(9) 0.0476(9) 0.0440(9) -0.0055(7) 0.0206(8) 0.0032(7)
C131 0.0433(9) 0.0443(9) 0.0439(9) -0.0013(7) 0.0219(7) 0.0064(7)
C132 0.0527(11) 0.0690(13) 0.0461(10) 0.0091(9) 0.0184(9) 0.0001(10)
C133 0.0685(13) 0.0720(14) 0.0628(13) 0.0168(11) 0.0292(11) -0.0053(11)
C134 0.0574(12) 0.0603(12) 0.0687(14) 0.0016(10) 0.0259(11) -0.0076(10)
C135 0.0465(10) 0.0579(11) 0.0499(10) -0.0030(9) 0.0164(8) 0.0024(8)
C136 0.0472(9) 0.0496(10) 0.0437(9) 0.0021(8) 0.0222(8) 0.0055(8)
C21 0.0426(9) 0.0518(10) 0.0408(9) 0.0044(8) 0.0125(7) 0.0068(8)
C211 0.0382(8) 0.0491(10) 0.0457(9) 0.0083(8) 0.0107(7) 0.0076(7)
C212 0.0447(11) 0.0647(13) 0.0794(15) -0.0074(11) 0.0135(10) -0.0012(9)
C213 0.0420(11) 0.0918(19) 0.105(2) -0.0025(16) 0.0217(12) -0.0066(12)
C214 0.0444(12) 0.109(2) 0.0822(17) 0.0087(15) 0.0254(12) 0.0193(12)
C215 0.0614(13) 0.0712(14) 0.0652(13) 0.0025(11) 0.0216(11) 0.0239(11)
C216 0.0484(10) 0.0485(10) 0.0533(11) 0.0060(8) 0.0150(8) 0.0074(8)
C22 0.0466(9) 0.0462(10) 0.0527(10) -0.0048(8) 0.0222(8) 0.0056(8)
C221 0.0442(9) 0.0511(10) 0.0521(10) -0.0064(8) 0.0255(8) 0.0044(8)
C222 0.0600(12) 0.0748(14) 0.0524(11) -0.0043(10) 0.0287(10) 0.0020(11)
C223 0.0816(17) 0.0926(19) 0.0703(15) 0.0180(14) 0.0465(14) 0.0209(15)
C224 0.099(2) 0.0750(17) 0.117(2) 0.0239(17) 0.076(2) 0.0145(16)
C225 0.0752(17) 0.0711(16) 0.125(3) -0.0119(17) 0.0531(18) -0.0187(13)
C226 0.0582(12) 0.0680(14) 0.0709(14) -0.0116(11) 0.0280(11) -0.0074(10)
C23 0.0417(9) 0.0445(9) 0.0526(10) 0.0022(8) 0.0146(8) -0.0029(7)
C231 0.0443(9) 0.0343(8) 0.0491(10) -0.0008(7) 0.0152(8) -0.0064(7)
C232 0.0565(11) 0.0473(10) 0.0570(11) -0.0019(9) 0.0219(9) -0.0001(9)
C233 0.0573(12) 0.0567(12) 0.0909(17) 0.0171(12) 0.0296(12) 0.0113(10)
C234 0.0635(13) 0.0591(13) 0.0723(15) 0.0240(11) 0.0080(11) -0.0024(11)
C235 0.1034(19) 0.0559(13) 0.0484(11) 0.0079(10) 0.0213(12) -0.0095(13)
C236 0.0823(15) 0.0422(10) 0.0565(12) 0.0013(8) 0.0328(11) 0.0022(10)

loop_
_atom_type_symbol
_atom_type_description
_atom_type_scat_dispersion_real
_atom_type_scat_dispersion_imag
_atom_type_scat_source
C C 0.0033 0.0016 'International Tables Vol C Tables 4.2.6.8 and 6.1.1.4'
H H 0.0000 0.0000 'International Tables Vol C Tables 4.2.6.8 and 6.1.1.4'
P P 0.1023 0.0942 'International Tables Vol C Tables 4.2.6.8 and 6.1.1.4'
Cl Cl 0.1484 0.1585 'International Tables Vol C Tables 4.2.6.8 and 6.1.1.4'
Cu Cu 0.3201 1.2651 'International Tables Vol C Tables 4.2.6.8 and 6.1.1.4'

loop_
_geom_angle_atom_site_label_1
_geom_angle_atom_site_label_2
_geom_angle_atom_site_label_3
_geom_angle
_geom_angle_site_symmetry_1
_geom_angle_site_symmetry_3
_geom_angle_publ_flag
P2 Cu P1 136.528(18) . . ?
P2 Cu Cl 117.76(2) . . ?
P1 Cu Cl 105.34(2) . . ?
C11 P1 C13 98.73(8) . . ?
C11 P1 C12 106.49(9) . . ?
C13 P1 C12 104.74(9) . . ?
C11 P1 Cu 113.44(6) . . ?
C13 P1 Cu 109.97(6) . . ?
C12 P1 Cu 120.89(6) . . ?
C23 P2 C21 101.71(8) . . ?
C23 P2 C22 102.93(9) . . ?
C21 P2 C22 100.37(9) . . ?
C23 P2 Cu 121.75(6) . . ?
C21 P2 Cu 114.04(6) . . ?
C22 P2 Cu 113.25(6) . . ?
C111 C11 P1 117.44(13) . . ?
C116 C111 C112 116.6(2) . . ?
C116 C111 C11 118.50(19) . . ?
C112 C111 C11 124.85(17) . . ?
C111 C112 C113 121.6(2) . . ?
C114 C113 C112 120.4(2) . . ?
C115 C114 C113 119.0(2) . . ?
C114 C115 C116 120.5(3) . . ?
C111 C116 C115 121.7(2) . . ?
C121 C12 P1 117.34(13) . . ?
C122 C121 C126 117.56(19) . . ?
C122 C121 C12 121.56(17) . . ?
C126 C121 C12 120.87(19) . . ?
C121 C122 C123 121.3(2) . . ?
C124 C123 C122 120.0(2) . . ?
C123 C124 C125 119.8(2) . . ?
C124 C125 C126 120.3(2) . . ?
C125 C126 C121 121.1(2) . . ?
C131 C13 P1 115.43(12) . . ?
C136 C131 C132 117.82(17) . . ?
C136 C131 C13 120.71(16) . . ?
C132 C131 C13 121.37(17) . . ?
C133 C132 C131 120.76(19) . . ?
C134 C133 C132 120.6(2) . . ?
C133 C134 C135 119.5(2) . . ?
C134 C135 C136 120.01(19) . . ?
C135 C136 C131 121.29(17) . . ?
C211 C21 P2 114.80(13) . . ?
C212 C211 C216 118.45(18) . . ?
C212 C211 C21 120.16(18) . . ?
C216 C211 C21 121.36(17) . . ?
C211 C212 C213 120.5(2) . . ?
C214 C213 C212 120.7(2) . . ?
C213 C214 C215 119.5(2) . . ?
C214 C215 C216 120.2(2) . . ?
C215 C216 C211 120.6(2) . . ?
C221 C22 P2 112.21(12) . . ?
C226 C221 C222 118.5(2) . . ?
C226 C221 C22 121.08(19) . . ?
C222 C221 C22 120.37(18) . . ?
C223 C222 C221 120.9(2) . . ?
C224 C223 C222 120.1(3) . . ?
C223 C224 C225 120.0(2) . . ?
C224 C225 C226 120.2(3) . . ?
C221 C226 C225 120.2(2) . . ?
C231 C23 P2 115.70(12) . . ?
C236 C231 C232 117.53(18) . . ?
C236 C231 C23 121.66(17) . . ?
C232 C231 C23 120.79(18) . . ?
C233 C232 C231 121.1(2) . . ?
C234 C233 C232 120.7(2) . . ?
C233 C234 C235 119.2(2) . . ?
C234 C235 C236 120.6(2) . . ?
C231 C236 C235 120.9(2) . . ?

loop_
_geom_bond_atom_site_label_1
_geom_bond_atom_site_label_2
_geom_bond_distance
_geom_bond_site_symmetry_2
_geom_bond_publ_flag
Cu P2 2.2275(5) . ?
Cu P1 2.2399(5) . ?
Cu Cl 2.2521(6) . ?
P1 C11 1.8446(18) . ?
P1 C13 1.8477(17) . ?
P1 C12 1.8564(18) . ?
P2 C23 1.8505(18) . ?
P2 C21 1.8489(17) . ?
P2 C22 1.8502(17) . ?
C11 C111 1.515(3) . ?
C111 C116 1.377(3) . ?
C111 C112 1.377(3) . ?
C112 C113 1.392(3) . ?
C113 C114 1.360(4) . ?
C114 C115 1.359(4) . ?
C115 C116 1.389(4) . ?
C12 C121 1.508(3) . ?
C121 C122 1.389(3) . ?
C121 C126 1.398(3) . ?
C122 C123 1.391(3) . ?
C123 C124 1.378(3) . ?
C124 C125 1.377(4) . ?
C125 C126 1.388(3) . ?
C13 C131 1.513(3) . ?
C131 C136 1.394(3) . ?
C131 C132 1.397(3) . ?
C132 C133 1.390(3) . ?
C133 C134 1.376(3) . ?
C134 C135 1.388(3) . ?
C135 C136 1.388(3) . ?
C21 C211 1.512(2) . ?
C211 C212 1.388(3) . ?
C211 C216 1.396(3) . ?
C212 C213 1.388(3) . ?
C213 C214 1.376(4) . ?
C214 C215 1.381(4) . ?
C215 C216 1.392(3) . ?
C22 C221 1.507(3) . ?
C221 C226 1.392(3) . ?
C221 C222 1.393(3) . ?
C222 C223 1.381(3) . ?
C223 C224 1.371(4) . ?
C224 C225 1.382(4) . ?
C225 C226 1.388(4) . ?
C23 C231 1.508(3) . ?
C231 C236 1.388(3) . ?
C231 C232 1.399(3) . ?
C232 C233 1.385(3) . ?
C233 C234 1.373(4) . ?
C234 C235 1.378(4) . ?
C235 C236 1.393(3) . ?
